data_2001721
loop_
_publ_author_name
'Priya, V.'
'Shamala, N.'
'Viswamitra, M. A.'
'Ravindran, T.'
'Jeyaraman, R.'

_publ_section_title
;
 Structure of
 2,4-bis(4-methoxyphenyl)-3-nitroso-3-azabicyclo[3.3.1]nonan-9-one
;
_journal_issue 5
_journal_name_full 'Acta Crystallographica Section C'
_journal_page_first 983
_journal_page_last 985
_journal_paper_doi 10.1107/S0108270192011375
_journal_volume 49
_journal_year 1993
_chemical_formula_moiety 'C22 H24 N2 O4'
_chemical_formula_sum 'C22 H24 N2 O4'
_chemical_formula_weight 380.41
_symmetry_cell_setting orthorhombic
_symmetry_space_group_name_Hall 'P 2ac 2ab'
_symmetry_space_group_name_H-M 'P 21 21 21'
_atom_type_scat_source ' International Tables for X-ray Crystallography (1974, Vol. IV)'
_cell_angle_alpha 90
_cell_angle_beta 90
_cell_angle_gamma 90
_cell_formula_units_Z 4
_cell_length_a 7.5210(10)
_cell_length_b 10.872(2)
_cell_length_c 22.901(3)
_cell_measurement_reflns_used 24
_cell_measurement_temperature 295
_cell_measurement_theta_max 55
_cell_measurement_theta_min 8
_cell_volume 1872.6(5)
_computing_data_collection 'SDP (Enraf-Nonius, 1985)'
_computing_structure_refinement 'SHELX400 [enhanced version of SHELX76 (Sheldrick, 1976)]'
_computing_structure_solution 'MULTAN87 (Debaerdemaeker, Germain, Main, Tate & Woolfson, 1987)'
_diffrn_measurement_device 'Enraf-Nonius CAD-4'
_diffrn_measurement_method \w/2\q
_diffrn_radiation_type 'Cu K\a'
_diffrn_radiation_wavelength 1.5418
_diffrn_reflns_limit_h_max 9
_diffrn_reflns_limit_h_min 0
_diffrn_reflns_limit_k_max 13
_diffrn_reflns_limit_k_min 0
_diffrn_reflns_limit_l_max 22
_diffrn_reflns_limit_l_min 0
_diffrn_reflns_number 2499
_diffrn_reflns_theta_max 65
_diffrn_standards_decay_% <3
_diffrn_standards_interval_time 60
_diffrn_standards_number 2
_exptl_absorpt_coefficient_mu 0.67
_exptl_crystal_colour yellow
_exptl_crystal_density_diffrn 1.35
_exptl_crystal_description parallelepiped
_exptl_crystal_size_max 0.3
_exptl_crystal_size_mid 0.2
_exptl_crystal_size_min 0.1
_refine_diff_density_max 0.31
_refine_diff_density_min -0.24
_refine_ls_goodness_of_fit_obs 1.87
_refine_ls_hydrogen_treatment refU
_refine_ls_number_parameters 279
_refine_ls_number_reflns 1537
_refine_ls_R_factor_obs 0.059
_refine_ls_shift/esd_max 0.003
_refine_ls_structure_factor_coef F
_refine_ls_weighting_details 'w = 2.1461/[\s^2^(|F|) + 0.000178|F~o~|^2^]'
_refine_ls_weighting_scheme calc
_refine_ls_wR_factor_obs 0.050
_reflns_number_observed 1537
_reflns_number_total 1968
_reflns_observed_criterion I>3\s(I)
_cod_data_source_file li1028.cif
_cod_data_source_block li1028_structure_1_of_1
_cod_depositor_comments
;
 Adding the _atom_site_type_symbol data item.

 Antanas Vaitkus,
 2017-01-16

The following automatic conversions were performed:

'_refine_ls_weighting_scheme' value 'w = 2.1461/[\s^2^(|F|) +
0.000178|F~o~|^2^]' was changed to 'calc'. New tag
'_refine_ls_weighting_details' was created. The value of the new tag
was set to 'w = 2.1461/[\s^2^(|F|) + 0.000178|F~o~|^2^]'.

Automatic conversion script
Id: cif_fix_values 3143 2015-03-26 13:38:13Z robertas 
;
_cod_original_cell_volume 1872.6
_cod_database_code 2001721

loop_
_atom_site_label
_atom_site_type_symbol
_atom_site_fract_x
_atom_site_fract_y
_atom_site_fract_z
_atom_site_U_iso_or_equiv
C(1) C -.0781(6) -.0538(4) .5013(2) .044(2)
C(2) C .0189(6) .0662(4) .5198(2) .044(3)
N(3) N .0937(5) .1315(3) .4681(2) .039(2)
C(4) C .0193(7) .1269(4) .4083(2) .038(2)
C(5) C -.0742(7) .0023(4) .3961(2) .046(3)
C(6) C .0479(7) -.1073(5) .3823(2) .057(3)
C(7) C .1576(7) -.1475(4) .4349(2) .049(3)
C(8) C .0418(7) -.1653(4) .4890(2) .049(3)
C(9) C -.1860(8) -.0338(4) .4474(2) .045(3)
O(10) O -.3436(5) -.0567(3) .4436(2) .045(3)
C(11) C .1535(7) .0431(4) .5675(2) .059(2)
C(12) C .0989(7) .0522(5) .6242(2) .048(3)
C(13) C .2101(8) .0316(5) .6704(2) .061(4)
C(14) C .3854(8) .0009(5) .6599(2) .048(3)
C(15) C .4454(8) -.0064(5) .6038(3) .052(3)
C(16) C .3302(8) .0165(5) .5570(2) .054(3)
O(17) O .4896(5) -.0152(4) .7084(2) .067(3)
C(18) C .6627(10) -.0619(6) .7013(3) .080(4)
C(19) C .1566(7) .1592(4) .3624(2) .042(2)
C(20) C .3352(7) .1304(5) .3674(2) .050(3)
C(21) C .4488(7) .1607(5) .3223(2) .051(3)
C(22) C .3888(7) .2178(5) .2724(2) .049(3)
C(23) C .2136(7) .2472(5) .2677(2) .049(3)
C(24) C .1003(7) .2187(5) .3132(2) .045(3)
O(25) O .5148(5) .2422(4) .23100(10) .065(2)
C(26) C .4571(9) .2994(6) .1777(3) .077(4)
N(27) N .1620(6) .2466(4) .4758(2) .058(3)
O(28) O .1708(5) .2761(4) .5279(2) .063(2)
HC1 H -.1582(6) -.0751(4) .5391(2) ?
HC2 H -.0780(6) .1276(4) .5387(2) ?
HC4 H -.0819(7) .1972(4) .4055(2) ?
HC5 H -.1506(7) .0200(4) .3571(2) ?
HAC6 H .1373(7) -.0813(5) .3475(2) ?
HBC6 H -.0332(7) -.1837(5) .3682(2) ?
HAC7 H .2229(7) -.2334(4) .4248(2) ?
HBC7 H .2564(7) -.0780(4) .4441(2) ?
HAC8 H -.0413(7) -.2452(4) .4825(2) ?
HBC8 H .1271(7) -.1800(4) .5263(2) ?
HC16 H .3795(8) .0132(5) .5128(2) ?
HC15 H .5825(8) -.0299(5) .5954(3) ?
HC13 H .1614(8) .0393(5) .7146(2) ?
HC12 H -.0378(7) .0766(5) .6329(2) ?
HA18 H .7226(18) -.064(8) .744(3) ?
HB18 H .7381 -.0032 .6724 ?
HC18 H .6574 -.1538 .6835 ?
HC20 H .3850(7) .0849(5) .4060(2) ?
HC21 H .5884(7) .1390(5) .3262(2) ?
HC23 H .1638(7) .2921(5) .2290(2) ?
HC24 H -.0380(7) .2445(5) .3097(2) ?
HA26 H .378(8) .231(6) .153(2) ?
HB26 H .5713 .3274 .1524 ?
HC26 H .3766 .3790 .1876 ?

loop_
_geom_angle_atom_site_label_1
_geom_angle_atom_site_label_2
_geom_angle_atom_site_label_3
_geom_angle
_geom_angle_publ_flag
C(2) C(1) C(8) 115.7(4) yes
C(8) C(1) C(9) 106.4(4) yes
C(1) C(2) C(11) 112.0(4) yes
C(2) N(3) C(4) 125.2(4) yes
C(4) N(3) N(27) 107.1(4) yes
N(3) C(4) C(19) 112.1(4) yes
C(4) C(5) C(6) 116.1(4) yes
C(6) C(5) C(9) 107.3(4) yes
C(6) C(7) C(8) 111.6(4) yes
C(1) C(9) C(5) 112.4(4) yes
C(5) C(9) O(10) 123.1(5) yes
C(2) C(11) C(12) 118.3(4) yes
C(13) C(14) O(17) 115.8(4) yes
N(3) N(27) O(28) 112.5(4) yes
C(4) C(19) C(20) 123.5(4) yes
C(4) C(19) C(24) 118.1(4) yes
C(2) C(1) C(9) 111.1(4) yes
C(1) C(2) N(3) 111.0(4) yes
N(3) C(2) C(11) 113.6(4) yes
C(2) N(3) N(27) 118.3(4) yes
N(3) C(4) C(5) 111.6(4) yes
C(5) C(4) C(19) 112.7(4) yes
C(4) C(5) C(9) 110.0(4) yes
C(5) C(6) C(7) 112.5(4) yes
C(1) C(8) C(7) 112.7(4) yes
C(1) C(9) O(10) 124.1(5) yes
C(2) C(11) C(16) 123.6(4) yes
C(15) C(14) O(17) 124.5(5) yes
C(22) O(25) C(26) 117.6(4) yes
C(14) O(17) C(18) 118.8(5) yes

loop_
_geom_bond_atom_site_label_1
_geom_bond_atom_site_label_2
_geom_bond_distance
_geom_bond_publ_flag
C(1) C(2) 1.548(6) yes
C(1) C(9) 1.493(7) yes
C(2) C(11) 1.510(7) yes
N(3) N(27) 1.359(6) yes
C(4) C(19) 1.514(7) yes
C(5) C(9) 1.497(7) yes
C(7) C(8) 1.527(7) yes
C(11) C(16) 1.381(8) yes
C(16) C(15) 1.400(8) yes
C(14) C(13) 1.381(8) yes
C(13) C(12) 1.367(7) yes
C(19) C(24) 1.365(7) yes
C(24) C(23) 1.380(6) yes
C(22) O(25) 1.366(6) yes
C(21) C(20) 1.380(7) yes
N(27) O(28) 1.237(7) yes
C(1) C(8) 1.532(6) yes
C(2) N(3) 1.489(6) yes
N(3) C(4) 1.480(7) yes
C(4) C(5) 1.546(6) yes
C(5) C(6) 1.533(7) yes
C(6) C(7) 1.524(7) yes
C(9) O(10) 1.214(7) yes
C(11) C(12) 1.365(7) yes
C(15) C(14) 1.364(8) yes
C(14) O(17) 1.371(7) yes
O(17) C(18) 1.406(8) yes
C(19) C(20) 1.384(7) yes
C(23) C(22) 1.360(8) yes
C(22) C(21) 1.375(7) yes
O(25) C(26) 1.436(7) yes
C(1) HC1 1.080(6) yes
C(2) HC2 1.077(6) yes
C(4) HC4 1.078(7) yes
C(5) HC5 1.079(7) yes
C(6) HAC6 1.080(7) yes
C(6) HBC6 1.077(8) yes
C(7) HAC7 1.076(6) yes
C(7) HBC7 1.078(7) yes
C(8) HAC8 1.077(7) yes
C(8) HBC8 1.080(7) yes
C(12) HC12 1.080(7) yes
C(13) HC13 1.080(7) yes
C(15) HC15 1.079(9) yes
C(16) HC16 1.079(7) yes
C(18) HA18 1.07(7) yes
C(18) HB18 1.078(7) yes
C(18) HC18 1.075(7) yes
C(20) HC20 1.079(7) yes
C(21) HC21 1.080(7) yes
C(23) HC23 1.078(7) yes
C(24) HC24 1.080(8) yes
C(26) HA26 1.11(6) yes
C(26) HB26 1.079(7) yes
C(26) HC26 1.077(7) yes
